data_7213432
loop_
_publ_author_name
'Banwell, Martin'
'Hockless, David'
'Jarrott, Bevyn'
'Kelly, Brian'
'Knill, Andrew'
'Longmore, Robert'
'Simpson, Gregory'

_publ_section_title
;
 Chemoenzymatic approaches to the decahydro-as-indacene cores associated
 with the spinosyn class of insecticide
;
_journal_issue 21
_journal_name_full 'Journal of the Chemical Society, Perkin Transactions 1'
_journal_page_first 3555
_journal_paper_doi 10.1039/b006759h
_journal_year 2000
_chemical_formula_moiety 'C21 H30 O5 Si '
_chemical_formula_sum 'C21 H30 O5 Si'
_chemical_formula_weight 390.55
_space_group_IT_number 4
_symmetry_cell_setting monoclinic
_symmetry_Int_Tables_number 4
_symmetry_space_group_name_Hall 'P 2yb'
_symmetry_space_group_name_H-M 'P 1 21 1'
_audit_creation_date 2000-08-21
_audit_creation_method 'by teXsan v1.8'
_audit_update_record
;
1999  data collection and refinement by dcrh
2000-08-21  minor issue fixed-up by acwillis, and cif produced
2000-08-21  passes checkcif with minor alerts
;
_cell_angle_alpha 90
_cell_angle_beta 93.30(3)
_cell_angle_gamma 90
_cell_formula_units_Z 2
_cell_length_a 6.423(3)
_cell_length_b 11.868(3)
_cell_length_c 14.006(3)
_cell_measurement_reflns_used 25
_cell_measurement_temperature 173.2
_cell_measurement_theta_max 28.7
_cell_measurement_theta_min 6.3
_cell_volume 1065.9(6)
_computing_cell_refinement 'MSC/AFC Diffractometer Control'
_computing_data_collection 'MSC/AFC Diffractometer Control'
_computing_data_reduction 'teXsan (MSC, 1992-1997)'
_computing_publication_material 'teXsan (MSC, 1992-1997)'
_computing_structure_refinement 'teXsan (MSC, 1992-1997)'
_computing_structure_solution
;
SIR92 (Altomare, et. al. 1993)
;
_diffrn_ambient_temperature 173.2
_diffrn_measurement_device_details
;
Rigaku AFC6R diffractometer with extended arm and
evacuated collimator and beam tunnel.
Data cannot be collected beyond \y 60 deg in this configuration.
;
_diffrn_measurement_device_type 'Rigaku AFC6R'
_diffrn_measurement_method \w-2\q
_diffrn_orient_matrix_UB_11 0.14802
_diffrn_orient_matrix_UB_12 -0.00496
_diffrn_orient_matrix_UB_13 0.02599
_diffrn_orient_matrix_UB_21 0.04757
_diffrn_orient_matrix_UB_22 -0.00598
_diffrn_orient_matrix_UB_23 -0.06655
_diffrn_orient_matrix_UB_31 0.01213
_diffrn_orient_matrix_UB_32 0.08390
_diffrn_orient_matrix_UB_33 -0.00321
_diffrn_radiation_detector 'scintillation counter'
_diffrn_radiation_monochromator graphite
_diffrn_radiation_source 'Rigaku rotating anode'
_diffrn_radiation_type 'Cu K\a'
_diffrn_radiation_wavelength 1.5418
_diffrn_reflns_av_R_equivalents 0.03315
_diffrn_reflns_av_sigmaI/netI 0.080
_diffrn_reflns_limit_h_max 7
_diffrn_reflns_limit_h_min 0
_diffrn_reflns_limit_k_max 13
_diffrn_reflns_limit_k_min 0
_diffrn_reflns_limit_l_max 15
_diffrn_reflns_limit_l_min -15
_diffrn_reflns_number 1852
_diffrn_reflns_reduction_process 'Lp corrections applied'
_diffrn_reflns_theta_max 60.10
_diffrn_reflns_theta_min 3.16
_diffrn_standards_decay_% 0.19
_diffrn_standards_interval_count 150
_diffrn_standards_number 3
_exptl_absorpt_coefficient_mu 1.182
_exptl_absorpt_correction_T_max 0.98
_exptl_absorpt_correction_T_min 0.88
_exptl_absorpt_correction_type psi-scan
_exptl_absorpt_process_details
;
\y scans (North,Phillips & Matthews, 1968)
;
_exptl_crystal_colour colorless
_exptl_crystal_density_diffrn 1.217
_exptl_crystal_density_meas ?
_exptl_crystal_description plate
_exptl_crystal_F_000 420.00
_exptl_crystal_size_max 0.24
_exptl_crystal_size_mid 0.16
_exptl_crystal_size_min 0.02
_refine_diff_density_max 0.46
_refine_diff_density_min -0.24
_refine_ls_abs_structure_details
;
Absolute configuration assigned to match known chirality of synthetic
precursors.
;
_refine_ls_extinction_coef 0.0000018(5)
_refine_ls_extinction_expression 'equ(3) Acta Cryst.(1968) A24, p213.'
_refine_ls_extinction_method 'Zachariasen (1967)'
_refine_ls_goodness_of_fit_all 1.964
_refine_ls_goodness_of_fit_ref 2.227
_refine_ls_hydrogen_treatment noref
_refine_ls_matrix_type full
_refine_ls_number_constraints 0
_refine_ls_number_parameters 244
_refine_ls_number_reflns 1209
_refine_ls_number_restraints 0
_refine_ls_R_factor_all 0.0973
_refine_ls_R_factor_gt 0.0551
_refine_ls_shift/su_max 0.0018
_refine_ls_shift/su_mean 0.0013
_refine_ls_structure_factor_coef F
_refine_ls_weighting_details
;
w = 1/[\s^2^(Fo) + 0.00003|Fo|^2^]
;
_refine_ls_weighting_scheme sigma
_refine_ls_wR_factor_all 0.0538
_refine_ls_wR_factor_ref 0.0501
_reflns_number_gt 1209
_reflns_number_total 1680
_reflns_threshold_expression I>2.00\s(I)
_cod_data_source_file b006759hsup1.cif
_cod_data_source_block MGB44
_cod_depositor_comments
;
The following automatic conversions were performed:

'_exptl_crystal_density_meas' value 'not measured' was changed to '?'
- the value is perceived as not measured.

Automatic conversion script
Id: cif_fix_values 3008 2015-01-20 13:52:24Z robertas 
;
_cod_original_sg_symbol_H-M 'P 21       '
_cod_original_formula_sum 'C21 H30 O5 Si '
_cod_database_code 7213432

loop_
_symmetry_equiv_pos_as_xyz
'   +x,   +y,   +z'
'   -x,1/2+y,   -z'

loop_
_atom_site_label
_atom_site_fract_x
_atom_site_fract_y
_atom_site_fract_z
_atom_site_U_iso_or_equiv
_atom_site_occupancy
_atom_site_adp_type
_atom_site_calc_flag
Si(1) 0.2077(4) 0.8543 0.4002(2) 0.0458(8) 1.000 Uani d
O(1') -0.1551(9) 0.5685(8) 0.1908(5) 0.067(3) 1.000 Uani d
O(2) -0.1821(8) 0.5795(6) 0.0329(4) 0.039(2) 1.000 Uani d
O(3') -0.1668(8) 0.5424(8) -0.1224(5) 0.060(2) 1.000 Uani d
O(6') 0.3565(8) 0.8523(7) -0.0491(4) 0.042(2) 1.000 Uani d
O(8) 0.3269(9) 0.7561(7) 0.3422(4) 0.043(2) 1.000 Uani d
C(1) -0.084(1) 0.5486(9) 0.1179(7) 0.041(3) 1.000 Uani d
C(3) -0.088(1) 0.5373(9) -0.0437(6) 0.038(3) 1.000 Uani d
C(3a) 0.120(1) 0.4806(8) -0.0112(6) 0.027(2) 1.000 Uani d
C(3b) 0.305(1) 0.5492(9) -0.0500(5) 0.027(2) 1.000 Uani d
C(4) 0.291(1) 0.579(1) -0.1588(6) 0.040(3) 1.000 Uani d
C(5) 0.370(2) 0.699(1) -0.1641(7) 0.064(4) 1.000 Uani d
C(6) 0.350(1) 0.7519(9) -0.0662(5) 0.028(3) 1.000 Uani d
C(6a) 0.333(1) 0.6588(8) 0.0015(5) 0.024(2) 1.000 Uani d
C(6b) 0.343(1) 0.6606(8) 0.0976(5) 0.027(2) 1.000 Uani d
C(7) 0.375(1) 0.7522(8) 0.1689(5) 0.027(2) 1.000 Uani d
C(8) 0.258(1) 0.7032(9) 0.2549(5) 0.032(2) 1.000 Uani d
C(9) 0.305(1) 0.579(1) 0.2528(6) 0.034(3) 1.000 Uani d
C(9a) 0.310(1) 0.5489(8) 0.1462(6) 0.028(2) 1.000 Uani d
C(9b) 0.120(1) 0.4875(8) 0.0991(6) 0.031(2) 1.000 Uani d
C(10) -0.071(1) 0.863(1) 0.3633(6) 0.056(3) 1.000 Uani d
C(11) 0.328(2) 0.996(1) 0.3705(9) 0.079(5) 1.000 Uani d
C(12) 0.257(2) 0.823(1) 0.5272(7) 0.051(3) 1.000 Uani d
C(13) 0.489(2) 0.817(1) 0.5562(6) 0.062(4) 1.000 Uani d
C(14) 0.156(2) 0.912(1) 0.5915(7) 0.072(4) 1.000 Uani d
C(15) 0.160(2) 0.706(1) 0.5484(8) 0.081(5) 1.000 Uani d
C(31a) 0.124(1) 0.360(1) -0.0516(6) 0.046(3) 1.000 Uani d
H(3b) 0.4281 0.5064 -0.0375 0.032 1.000 Uiso c
H(4a) 0.3757 0.5297 -0.1930 0.048 1.000 Uiso c
H(4b) 0.1506 0.5742 -0.1841 0.048 1.000 Uiso c
H(5a) 0.2882 0.7400 -0.2110 0.077 1.000 Uiso c
H(5b) 0.5115 0.6992 -0.1801 0.077 1.000 Uiso c
H(7a) 0.3140 0.8209 0.1464 0.033 1.000 Uiso c
H(7b) 0.5189 0.7638 0.1855 0.033 1.000 Uiso c
H(8) 0.1127 0.7146 0.2438 0.038 1.000 Uiso c
H(9a) 0.4297 0.5036 0.1383 0.034 1.000 Uiso c
H(9b) 0.1151 0.4133 0.1244 0.037 1.000 Uiso c
H(10a) -0.0867 0.8889 0.2992 0.067 1.000 Uiso c
H(10b) -0.1319 0.7899 0.3674 0.067 1.000 Uiso c
H(10c) -0.1381 0.9132 0.4041 0.067 1.000 Uiso c
H(11a) 0.2201 1.0481 0.3524 0.095 1.000 Uiso c
H(11b) 0.4168 0.9870 0.3191 0.095 1.000 Uiso c
H(11c) 0.4064 1.0239 0.4250 0.095 1.000 Uiso c
H(13a) 0.5550 0.7667 0.5148 0.075 1.000 Uiso c
H(13b) 0.5488 0.8899 0.5517 0.075 1.000 Uiso c
H(13c) 0.5070 0.7907 0.6202 0.075 1.000 Uiso c
H(14a) 0.2153 0.9843 0.5804 0.086 1.000 Uiso c
H(14b) 0.0101 0.9151 0.5765 0.086 1.000 Uiso c
H(14c) 0.1816 0.8925 0.6568 0.086 1.000 Uiso c
H(15a) 0.2434 0.6481 0.5233 0.098 1.000 Uiso c
H(15b) 0.0229 0.7018 0.5193 0.098 1.000 Uiso c
H(15c) 0.1547 0.6962 0.6156 0.098 1.000 Uiso c
H(31aa) 0.0743 0.3610 -0.1168 0.056 1.000 Uiso c
H(31ab) 0.2634 0.3328 -0.0470 0.056 1.000 Uiso c
H(31ac) 0.0383 0.3128 -0.0161 0.056 1.000 Uiso c
H(91) 0.1987 0.5375 0.2817 0.041 1.000 Uiso c
H(92) 0.4357 0.5635 0.2852 0.041 1.000 Uiso c

loop_
_atom_site_aniso_label
_atom_site_aniso_U_11
_atom_site_aniso_U_22
_atom_site_aniso_U_33
_atom_site_aniso_U_12
_atom_site_aniso_U_13
_atom_site_aniso_U_23
Si(1) 0.044(1) 0.059(2) 0.034(1) 0.009(2) 0.002(1) -0.012(2)
O(1') 0.032(3) 0.101(7) 0.069(5) -0.009(4) 0.020(3) -0.043(5)
O(2) 0.024(3) 0.032(4) 0.063(4) 0.002(3) 0.008(3) -0.008(4)
O(3') 0.027(3) 0.079(6) 0.074(5) 0.005(4) -0.003(3) 0.023(5)
O(6') 0.042(3) 0.034(5) 0.052(4) -0.006(4) 0.009(3) 0.009(4)
O(8) 0.041(3) 0.056(5) 0.032(3) 0.002(4) 0.000(3) -0.016(3)
C(1) 0.027(4) 0.035(6) 0.063(6) -0.020(5) 0.017(4) -0.021(6)
C(3) 0.021(4) 0.039(6) 0.054(6) -0.007(5) -0.005(4) 0.008(5)
C(3a) 0.028(4) 0.022(5) 0.032(4) -0.004(4) 0.001(3) 0.000(4)
C(3b) 0.020(4) 0.032(6) 0.029(4) -0.002(4) 0.002(3) -0.005(4)
C(4) 0.040(5) 0.052(7) 0.027(5) -0.009(5) 0.005(4) -0.009(5)
C(5) 0.092(9) 0.059(9) 0.042(6) -0.006(7) 0.007(6) 0.001(6)
C(6) 0.030(4) 0.031(6) 0.022(4) 0.004(4) 0.004(3) 0.009(4)
C(6a) 0.015(4) 0.028(6) 0.029(4) 0.002(4) 0.003(3) 0.000(4)
C(6b) 0.013(4) 0.034(6) 0.033(5) 0.005(4) -0.001(3) -0.010(5)
C(7) 0.025(4) 0.031(6) 0.024(4) 0.001(4) -0.007(3) -0.002(4)
C(8) 0.022(4) 0.047(6) 0.026(5) 0.007(4) 0.005(3) 0.002(5)
C(9) 0.025(4) 0.044(6) 0.033(5) 0.007(4) 0.004(3) 0.002(5)
C(9a) 0.025(4) 0.027(5) 0.032(4) 0.009(4) 0.002(3) 0.003(5)
C(9b) 0.028(4) 0.024(5) 0.043(5) 0.002(4) 0.009(4) 0.002(5)
C(10) 0.043(5) 0.074(8) 0.052(6) 0.015(7) 0.009(4) -0.010(7)
C(11) 0.085(9) 0.06(1) 0.09(1) -0.013(8) 0.022(7) 0.009(8)
C(12) 0.054(6) 0.059(9) 0.039(5) 0.010(6) 0.006(4) -0.007(5)
C(13) 0.053(6) 0.08(1) 0.051(6) 0.002(6) -0.010(5) -0.011(6)
C(14) 0.075(8) 0.10(1) 0.042(6) 0.002(8) 0.016(6) -0.013(7)
C(15) 0.083(9) 0.10(1) 0.060(8) -0.010(8) 0.003(6) 0.021(8)
C(31a) 0.034(4) 0.038(6) 0.068(6) -0.001(5) 0.006(4) -0.005(7)

loop_
_atom_type_symbol
_atom_type_oxidation_number
_atom_type_number_in_cell
_atom_type_scat_dispersion_real
_atom_type_scat_dispersion_imag
_atom_type_scat_source
C 0 42 0.017 0.009
;International Tables for Crystallography
(1992, Vol. C, Tables 4.2.6.8 and 6.1.1.1)
;
H 0 60 0.000 0.000
;International Tables for Crystallography
(1992, Vol. C, Table 6.1.1.2)
;
O 0 10 0.047 0.032
;International Tables for Crystallography
(1992, Vol. C, Tables 4.2.6.8 and 6.1.1.1)
;
Si 0 2 0.244 0.330
;International Tables for Crystallography
(1992, Vol. C, Tables 4.2.6.8 and 6.1.1.1)
;

loop_
_geom_angle_atom_site_label_1
_geom_angle_atom_site_label_2
_geom_angle_atom_site_label_3
_geom_angle
_geom_angle_publ_flag
O(8) Si(1) C(10) 112.0(4) yes
O(8) Si(1) C(11) 108.3(4) yes
O(8) Si(1) C(12) 106.3(4) yes
C(10) Si(1) C(11) 106.9(6) yes
C(10) Si(1) C(12) 113.3(4) yes
C(11) Si(1) C(12) 110.0(6) yes
C(1) O(2) C(3) 112.6(7) yes
Si(1) O(8) C(8) 127.7(5) yes
O(1') C(1) O(2) 121.5(9) yes
O(1') C(1) C(9b) 129(1) yes
O(2) C(1) C(9b) 109.5(7) yes
O(2) C(3) O(3') 121.8(8) yes
O(2) C(3) C(3a) 110.3(7) yes
O(3') C(3) C(3a) 127.8(9) yes
C(3) C(3a) C(3b) 109.4(7) yes
C(3) C(3a) C(9b) 103.0(7) yes
C(3) C(3a) C(31a) 109.5(7) yes
C(3b) C(3a) C(9b) 111.1(6) yes
C(3b) C(3a) C(31a) 108.9(7) yes
C(9b) C(3a) C(31a) 114.7(7) yes
C(3a) C(3b) C(4) 117.0(6) yes
C(3a) C(3b) C(6a) 111.0(6) yes
C(3a) C(3b) H(3b) 107.5 no
C(4) C(3b) C(6a) 105.8(7) yes
C(4) C(3b) H(3b) 107.5 no
C(6a) C(3b) H(3b) 107.5 no
C(3b) C(4) C(5) 105.1(8) yes
C(3b) C(4) H(4a) 110.6 no
C(3b) C(4) H(4b) 110.6 no
C(5) C(4) H(4a) 110.6 no
C(5) C(4) H(4b) 110.6 no
H(4a) C(4) H(4b) 109.5 no
C(4) C(5) C(6) 107.4(9) yes
C(4) C(5) H(5a) 110.0 no
C(4) C(5) H(5b) 110.0 no
C(6) C(5) H(5a) 110.0 no
C(6) C(5) H(5b) 110.0 no
H(5a) C(5) H(5b) 109.5 no
O(6') C(6) C(5) 125.4(9) yes
O(6') C(6) C(6a) 127.9(8) yes
C(5) C(6) C(6a) 106.7(9) yes
C(3b) C(6a) C(6) 110.8(7) yes
C(3b) C(6a) C(6b) 119.7(8) yes
C(6) C(6a) C(6b) 129.5(9) yes
C(6a) C(6b) C(7) 133.1(9) yes
C(6a) C(6b) C(9a) 115.9(8) yes
C(7) C(6b) C(9a) 111.0(7) yes
C(6b) C(7) C(8) 101.0(7) yes
C(6b) C(7) H(7a) 111.5 no
C(6b) C(7) H(7b) 111.5 no
C(8) C(7) H(7a) 111.5 no
C(8) C(7) H(7b) 111.5 no
H(7a) C(7) H(7b) 109.5 no
O(8) C(8) C(7) 111.1(7) yes
O(8) C(8) C(9) 113.4(7) yes
O(8) C(8) H(8) 109.3 no
C(7) C(8) C(9) 104.2(7) yes
C(7) C(8) H(8) 109.3 no
C(9) C(8) H(8) 109.3 no
C(8) C(9) C(9a) 105.2(7) yes
C(8) C(9) H(91) 110.5 no
C(8) C(9) H(92) 110.5 no
C(9a) C(9) H(91) 110.5 no
C(9a) C(9) H(92) 110.5 no
H(91) C(9) H(92) 109.5 no
C(6b) C(9a) C(9) 104.2(8) yes
C(6b) C(9a) C(9b) 110.5(6) yes
C(6b) C(9a) H(9a) 108.0 no
C(9) C(9a) C(9b) 117.8(6) yes
C(9) C(9a) H(9a) 108.0 no
C(9b) C(9a) H(9a) 108.0 no
C(1) C(9b) C(3a) 104.0(7) yes
C(1) C(9b) C(9a) 111.5(7) yes
C(1) C(9b) H(9b) 108.9 no
C(3a) C(9b) C(9a) 114.3(7) yes
C(3a) C(9b) H(9b) 108.9 no
C(9a) C(9b) H(9b) 108.9 no
Si(1) C(10) H(10a) 109.5 no
Si(1) C(10) H(10b) 109.5 no
Si(1) C(10) H(10c) 109.5 no
H(10a) C(10) H(10b) 109.5 no
H(10a) C(10) H(10c) 109.5 no
H(10b) C(10) H(10c) 109.5 no
Si(1) C(11) H(11a) 109.5 no
Si(1) C(11) H(11b) 109.5 no
Si(1) C(11) H(11c) 109.5 no
H(11a) C(11) H(11b) 109.5 no
H(11a) C(11) H(11c) 109.5 no
H(11b) C(11) H(11c) 109.5 no
Si(1) C(12) C(13) 112.4(7) yes
Si(1) C(12) C(14) 111.8(8) yes
Si(1) C(12) C(15) 108.5(8) yes
C(13) C(12) C(14) 108.2(9) yes
C(13) C(12) C(15) 107(1) yes
C(14) C(12) C(15) 108.3(9) yes
C(12) C(13) H(13a) 109.5 no
C(12) C(13) H(13b) 109.5 no
C(12) C(13) H(13c) 109.5 no
H(13a) C(13) H(13b) 109.5 no
H(13a) C(13) H(13c) 109.5 no
H(13b) C(13) H(13c) 109.5 no
C(12) C(14) H(14a) 109.5 no
C(12) C(14) H(14b) 109.5 no
C(12) C(14) H(14c) 109.5 no
H(14a) C(14) H(14b) 109.5 no
H(14a) C(14) H(14c) 109.5 no
H(14b) C(14) H(14c) 109.5 no
C(12) C(15) H(15a) 109.5 no
C(12) C(15) H(15b) 109.5 no
C(12) C(15) H(15c) 109.5 no
H(15a) C(15) H(15b) 109.5 no
H(15a) C(15) H(15c) 109.5 no
H(15b) C(15) H(15c) 109.5 no
C(3a) C(31a) H(31aa) 109.5 no
C(3a) C(31a) H(31ab) 109.5 no
C(3a) C(31a) H(31ac) 109.5 no
H(31aa C(31a) H(31ab) 109.5 no
H(31aa C(31a) H(31ac) 109.5 no
H(31ab C(31a) H(31ac) 109.5 no

loop_
_geom_bond_atom_site_label_1
_geom_bond_atom_site_label_2
_geom_bond_distance
_geom_bond_publ_flag
Si(1) O(8) 1.636(7) yes
Si(1) C(10) 1.837(9) yes
Si(1) C(11) 1.91(1) yes
Si(1) C(12) 1.826(9) yes
O(1') C(1) 1.17(1) yes
O(2) C(1) 1.37(1) yes
O(2) C(3) 1.36(1) yes
O(3') C(3) 1.19(1) yes
O(6') C(6) 1.22(1) yes
O(8) C(8) 1.42(1) yes
C(1) C(9b) 1.53(1) yes
C(3) C(3a) 1.54(1) yes
C(3a) C(3b) 1.56(1) yes
C(3a) C(9b) 1.55(1) yes
C(3a) C(31a) 1.54(1) yes
C(3b) C(4) 1.56(1) yes
C(3b) C(6a) 1.49(1) yes
C(3b) H(3b) 0.95 no
C(4) C(5) 1.51(1) yes
C(4) H(4a) 0.95 no
C(4) H(4b) 0.95 no
C(5) C(6) 1.52(1) yes
C(5) H(5a) 0.95 no
C(5) H(5b) 0.95 no
C(6) C(6a) 1.46(1) yes
C(6a) C(6b) 1.34(1) yes
C(6b) C(7) 1.48(1) yes
C(6b) C(9a) 1.51(1) yes
C(7) C(8) 1.57(1) yes
C(7) H(7a) 0.95 no
C(7) H(7b) 0.95 no
C(8) C(9) 1.51(1) yes
C(8) H(8) 0.95 no
C(9) C(9a) 1.54(1) yes
C(9) H(91) 0.95 no
C(9) H(92) 0.95 no
C(9a) C(9b) 1.53(1) yes
C(9a) H(9a) 0.95 no
C(9b) H(9b) 0.95 no
C(10) H(10a) 0.95 no
C(10) H(10b) 0.95 no
C(10) H(10c) 0.95 no
C(11) H(11a) 0.95 no
C(11) H(11b) 0.95 no
C(11) H(11c) 0.95 no
C(12) C(13) 1.52(1) yes
C(12) C(14) 1.55(1) yes
C(12) C(15) 1.56(2) yes
C(13) H(13a) 0.95 no
C(13) H(13b) 0.95 no
C(13) H(13c) 0.95 no
C(14) H(14a) 0.95 no
C(14) H(14b) 0.95 no
C(14) H(14c) 0.95 no
C(15) H(15a) 0.95 no
C(15) H(15b) 0.95 no
C(15) H(15c) 0.95 no
C(31a) H(31aa) 0.95 no
C(31a) H(31ab) 0.95 no
C(31a) H(31ac) 0.95 no

loop_
_geom_contact_atom_site_label_1
_geom_contact_atom_site_label_2
_geom_contact_distance
_geom_contact_site_symmetry_2
_geom_contact_publ_flag
O(1') O(6') 3.45(1) 2_545 no
O(1') C(9a) 3.464(9) 1_455 no
O(1') C(14) 3.57(1) 2_546 no
O(1') C(6b) 3.58(1) 1_455 no
O(2) O(6') 2.93(1) 2_545 no
O(2) C(6a) 3.262(9) 1_455 no
O(2) C(31a) 3.36(1) 2 no
O(2) C(6b) 3.373(9) 1_455 no
O(2) C(3b) 3.451(9) 1_455 no
O(3') C(4) 3.52(1) 1_455 no
O(3') C(5) 3.53(1) 1_455 no
O(3') O(6') 3.562(9) 2_545 no
O(6') C(1) 3.04(1) 2 no
O(6') C(3) 3.12(1) 2 no
O(6') C(3b) 3.43(1) 2_655 no
O(6') C(31a) 3.470(9) 2 no
O(6') C(9b) 3.49(1) 2 no
O(6') C(9a) 3.50(1) 2_655 no
O(6') C(31a) 3.55(1) 2_655 no
O(6') C(3a) 3.56(1) 2 no

loop_
_geom_torsion_atom_site_label_1
_geom_torsion_atom_site_label_2
_geom_torsion_atom_site_label_3
_geom_torsion_atom_site_label_4
_geom_torsion
_geom_torsion_publ_flag
Si(1) O(8) C(8) C(7) 102.1(7) no
Si(1) O(8) C(8) C(9) -140.9(6) no
O(1') C(1) O(2) C(3) -172.6(9) no
O(1') C(1) C(9b) C(3a) 176(1) no
O(1') C(1) C(9b) C(9a) -60(1) no
O(2) C(1) C(9b) C(3a) -4(1) no
O(2) C(1) C(9b) C(9a) 120.1(8) no
O(2) C(3) C(3a) C(3b) -113.3(8) no
O(2) C(3) C(3a) C(9b) 5.0(9) no
O(2) C(3) C(3a) C(31a) 127.4(8) no
O(3') C(3) O(2) C(1) 169.5(9) no
O(3') C(3) C(3a) C(3b) 70(1) no
O(3') C(3) C(3a) C(9b) -172(1) no
O(3') C(3) C(3a) C(31a) -50(1) no
O(6') C(6) C(5) C(4) -163.6(8) no
O(6') C(6) C(6a) C(3b) 173.3(8) no
O(6') C(6) C(6a) C(6b) -8(1) no
O(8) Si(1) C(12) C(13) 56.7(9) no
O(8) Si(1) C(12) C(14) 178.6(7) no
O(8) Si(1) C(12) C(15) -62.0(8) no
O(8) C(8) C(7) C(6b) 159.6(6) no
O(8) C(8) C(9) C(9a) -156.3(6) no
C(1) O(2) C(3) C(3a) -8(1) no
C(1) C(9b) C(3a) C(3) -0.8(9) no
C(1) C(9b) C(3a) C(3b) 116.3(7) no
C(1) C(9b) C(3a) C(31a) -119.7(8) no
C(1) C(9b) C(9a) C(6b) -68.2(9) no
C(1) C(9b) C(9a) C(9) 51(1) no
C(3) O(2) C(1) C(9b) 7(1) no
C(3) C(3a) C(3b) C(4) -50(1) no
C(3) C(3a) C(3b) C(6a) 71.5(8) no
C(3) C(3a) C(9b) C(9a) -122.6(7) no
C(3a) C(3b) C(4) C(5) 139.3(8) no
C(3a) C(3b) C(6a) C(6) -131.5(7) no
C(3a) C(3b) C(6a) C(6b) 49.9(9) no
C(3a) C(9b) C(9a) C(6b) 49.4(9) no
C(3a) C(9b) C(9a) C(9) 169.0(8) no
C(3b) C(3a) C(9b) C(9a) -6(1) no
C(3b) C(4) C(5) C(6) -21(1) no
C(3b) C(6a) C(6) C(5) -9.4(9) no
C(3b) C(6a) C(6b) C(7) 178.0(7) no
C(3b) C(6a) C(6b) C(9a) -4(1) no
C(4) C(3b) C(3a) C(9b) -163.2(8) no
C(4) C(3b) C(3a) C(31a) 70(1) no
C(4) C(3b) C(6a) C(6) -3.6(8) no
C(4) C(3b) C(6a) C(6b) 177.8(6) no
C(4) C(5) C(6) C(6a) 19(1) no
C(5) C(4) C(3b) C(6a) 15.0(9) no
C(5) C(6) C(6a) C(6b) 169.1(8) no
C(6) C(6a) C(6b) C(7) 0(1) no
C(6) C(6a) C(6b) C(9a) 177.7(7) no
C(6a) C(3b) C(3a) C(9b) -41.6(9) no
C(6a) C(3b) C(3a) C(31a) -168.9(7) no
C(6a) C(6b) C(7) C(8) 152.4(8) no
C(6a) C(6b) C(9a) C(9) -173.7(6) no
C(6a) C(6b) C(9a) C(9b) -46.2(9) no
C(6b) C(7) C(8) C(9) 37.1(8) no
C(6b) C(9a) C(9) C(8) 19.4(8) no
C(7) C(6b) C(9a) C(9) 4.8(8) no
C(7) C(6b) C(9a) C(9b) 132.3(7) no
C(7) C(8) C(9) C(9a) -35.4(8) no
C(8) O(8) Si(1) C(10) 18.6(9) no
C(8) O(8) Si(1) C(11) -99.1(8) no
C(8) O(8) Si(1) C(12) 142.8(7) no
C(8) C(7) C(6b) C(9a) -25.6(8) no
C(8) C(9) C(9a) C(9b) -103.4(9) no
C(9a) C(9b) C(3a) C(31a) 118.5(8) no
C(10) Si(1) C(12) C(13) -179.9(9) no
C(10) Si(1) C(12) C(14) -58(1) no
C(10) Si(1) C(12) C(15) 61(1) no
C(11) Si(1) C(12) C(13) -60(1) no
C(11) Si(1) C(12) C(14) 61.6(9) no
C(11) Si(1) C(12) C(15) -179.0(8) no
